data_1511482
loop_
_publ_author_name
'Bernstein, J.L.'
'Sherwood, R.C.'
'Gibart, P.'
'Abrahams, S.C.'

_publ_section_title
;
 Manganese diborate. Crystal structure, magnetization, and thermal
 extinction dependence
;
_journal_name_full 'Journal of Chemical Physics'
_journal_page_first 1899
_journal_page_last 1905
_journal_paper_doi 10.1063/1.1681292
_journal_volume 60
_journal_year 1974
_chemical_formula_sum 'B4 Mn O7'
_chemical_name_systematic 'Mn B4 O7'
_space_group_IT_number 61
_symmetry_space_group_name_Hall '-P 2ac 2ab'
_symmetry_space_group_name_H-M 'P b c a'
_cell_angle_alpha 90
_cell_angle_beta 90
_cell_angle_gamma 90
_cell_formula_units_Z 8
_cell_length_a 8.62354
_cell_length_b 14.0071
_cell_length_c 8.07237
_cell_volume 975.068
_citation_journal_id_ASTM JCPSA6
_cod_data_source_file boron4-x_112.cif
_cod_data_source_block B4Mn1O7
_cod_original_cell_volume 975.0679
_cod_original_formula_sum 'B4 Mn1 O7'
_cod_database_code 1511482

loop_
_symmetry_equiv_pos_as_xyz
x,y,z
-x+1/2,-y,z+1/2
x+1/2,-y+1/2,-z
-x,y+1/2,-z+1/2
-x,-y,-z
x-1/2,y,-z-1/2
-x-1/2,y-1/2,z
x,-y-1/2,z-1/2

loop_
_atom_site_label
_atom_site_type_symbol
_atom_site_fract_x
_atom_site_fract_y
_atom_site_fract_z
_atom_site_occupancy
_atom_site_U_iso_or_equiv
O4 O-2 0.3896 0.1482 0.4838 1 0.0
B1 B+3 0.2878 0.0658 0.4415 1 0.0
O7 O-2 0.0394 0.1119 0.6475 1 0.0
O3 O-2 0.3889 0.0045 0.3437 1 0.0
O5 O-2 0.1694 0.2478 0.5319 1 0.0
B4 B+3 0.1321 0.0388 0.6934 1 0.0
B2 B+3 0.3286 0.2345 0.5306 1 0.0
O2 O-2 0.146 0.1022 0.3696 1 0.0
O1 O-2 0.417 0.191 0.0771 1 0.0
B3 B+3 0.0631 0.1622 0.4931 1 0.0
O6 O-2 0.2541 0.0107 0.5934 1 0.0
Mn1 Mn+2 0.10842 0.11184 0.11414 1 0.0
